data_4325573
loop_
_publ_author_name
'Jia Luo'
'Nigam P. Rath'
'Liviu M. Mirica'

_publ_section_title
;
 Dinuclear Co(II)Co(III) Mixed-Valence and Co(III)Co(III) Complexes with
 N- and O-Donor Ligands: Characterization and Water Oxidation Studies
;
_journal_name_full 'Inorganic Chemistry'
_journal_page_first 6152
_journal_page_last 6157
_journal_paper_doi 10.1021/ic201031s
_journal_volume 50
_journal_year 2011
_chemical_formula_moiety '2(C39 H50 Co3 N9 O5), 8(Cl O4), 7(H2 O)'
_chemical_formula_sum 'C78 H114 Cl8 Co6 N18 O49'
_chemical_formula_weight 2725.05
_chemical_name_systematic
; 
 ? 
;
_space_group_IT_number 19
_symmetry_cell_setting orthorhombic
_symmetry_space_group_name_Hall 'P 2ac 2ab'
_symmetry_space_group_name_H-M 'P 21 21 21'
_atom_sites_solution_hydrogens geom
_atom_sites_solution_primary direct
_atom_sites_solution_secondary difmap
_audit_creation_method SHELXL-97
_cell_angle_alpha 90.00
_cell_angle_beta 90.00
_cell_angle_gamma 90.00
_cell_formula_units_Z 2
_cell_length_a 10.3815(9)
_cell_length_b 21.1122(19)
_cell_length_c 23.366(2)
_cell_measurement_reflns_used 9856
_cell_measurement_temperature 100(2)
_cell_measurement_theta_max 23.01
_cell_measurement_theta_min 2.19
_cell_volume 5121.3(8)
_computing_cell_refinement 'Bruker SAINT'
_computing_data_collection 'Bruker APEX2'
_computing_data_reduction 'Bruker SAINT'
_computing_molecular_graphics 'Bruker SHELXTL'
_computing_publication_material 'Bruker SHELXTL'
_computing_structure_refinement 'SHELXL-97 (Sheldrick, 2008)'
_computing_structure_solution 'SHELXS-97 (Sheldrick, 2008)'
_diffrn_ambient_temperature 100(2)
_diffrn_measured_fraction_theta_full 0.750
_diffrn_measured_fraction_theta_max 0.998
_diffrn_measurement_device_type 'Bruker APEX-II CCD'
_diffrn_measurement_method '\f and \w scans'
_diffrn_radiation_monochromator graphite
_diffrn_radiation_source 'fine-focus sealed tube'
_diffrn_radiation_type MoK\a
_diffrn_radiation_wavelength 0.71073
_diffrn_reflns_av_R_equivalents 0.0885
_diffrn_reflns_av_sigmaI/netI 0.0427
_diffrn_reflns_limit_h_max 12
_diffrn_reflns_limit_h_min -12
_diffrn_reflns_limit_k_max 25
_diffrn_reflns_limit_k_min -25
_diffrn_reflns_limit_l_max 28
_diffrn_reflns_limit_l_min -28
_diffrn_reflns_number 138574
_diffrn_reflns_theta_full 2.50
_diffrn_reflns_theta_max 25.39
_diffrn_reflns_theta_min 1.93
_exptl_absorpt_coefficient_mu 1.265
_exptl_absorpt_correction_T_max 0.9279
_exptl_absorpt_correction_T_min 0.6966
_exptl_absorpt_correction_type multi-scan
_exptl_absorpt_process_details 'sadabs v2008/1'
_exptl_crystal_colour red
_exptl_crystal_density_diffrn 1.767
_exptl_crystal_density_meas ?
_exptl_crystal_description needle
_exptl_crystal_F_000 2796
_exptl_crystal_size_max 0.31
_exptl_crystal_size_mid 0.06
_exptl_crystal_size_min 0.06
_refine_diff_density_max 0.892
_refine_diff_density_min -0.656
_refine_diff_density_rms 0.081
_refine_ls_abs_structure_details 'Flack H D (1983), Acta Cryst. A39, 876-881'
_refine_ls_abs_structure_Flack 0.000(13)
_refine_ls_extinction_method none
_refine_ls_goodness_of_fit_ref 1.044
_refine_ls_hydrogen_treatment mixed
_refine_ls_matrix_type full
_refine_ls_number_parameters 757
_refine_ls_number_reflns 9411
_refine_ls_number_restraints 58
_refine_ls_restrained_S_all 1.045
_refine_ls_R_factor_all 0.0542
_refine_ls_R_factor_gt 0.0395
_refine_ls_shift/su_max 0.003
_refine_ls_shift/su_mean 0.000
_refine_ls_structure_factor_coef Fsqd
_refine_ls_weighting_details 'calc w=1/[\s^2^(Fo^2^)+(0.0455P)^2^+6.9349P] where P=(Fo^2^+2Fc^2^)/3'
_refine_ls_weighting_scheme calc
_refine_ls_wR_factor_gt 0.0897
_refine_ls_wR_factor_ref 0.0976
_reflns_number_gt 8066
_reflns_number_total 9411
_reflns_threshold_expression >2sigma(I)
_cod_data_source_file ic201031s_si_002_5.cif
_cod_data_source_block m34609
_cod_depositor_comments
;
The following automatic conversions were performed:

'_exptl_crystal_density_meas' value 'no' was changed to '?' - the
value is perceived as not measured.

Automatic conversion script
Id: cif_fix_values 3008 2015-01-20 13:52:24Z robertas 
;
_cod_original_cell_volume 5121.2(8)
_cod_database_code 4325573

loop_
_symmetry_equiv_pos_as_xyz
'x, y, z'
'-x+1/2, -y, z+1/2'
'-x, y+1/2, -z+1/2'
'x+1/2, -y+1/2, -z'

loop_
_atom_site_label
_atom_site_type_symbol
_atom_site_fract_x
_atom_site_fract_y
_atom_site_fract_z
_atom_site_U_iso_or_equiv
_atom_site_adp_type
_atom_site_occupancy
_atom_site_symmetry_multiplicity
_atom_site_calc_flag
_atom_site_refinement_flags
_atom_site_disorder_assembly
_atom_site_disorder_group
Co1 Co 1.25958(6) 1.13491(3) 0.17858(2) 0.01708(13) Uani 1 1 d . . .
Co2 Co 1.08983(5) 1.03369(3) 0.20726(3) 0.01741(14) Uani 1 1 d . . .
Co3 Co 1.24926(6) 1.01363(3) 0.07696(2) 0.01938(13) Uani 1 1 d . . .
O1 O 1.0790(3) 1.11729(14) 0.17626(13) 0.0183(6) Uani 1 1 d D . .
H1A H 1.059(5) 1.108(2) 0.1430(13) 0.027 Uiso 1 1 d D . .
O2 O 1.2667(3) 1.05340(13) 0.21292(13) 0.0186(6) Uani 1 1 d D . .
H2A H 1.301(4) 1.0279(19) 0.1907(18) 0.028 Uiso 1 1 d D . .
O3 O 1.2749(3) 1.09738(15) 0.10442(13) 0.0235(7) Uani 1 1 d D . .
H3A H 1.327(4) 1.118(2) 0.085(2) 0.035 Uiso 1 1 d D . .
O4 O 1.1068(3) 1.00361(14) 0.12968(14) 0.0223(7) Uani 1 1 d D . .
H4A H 1.091(5) 0.9652(13) 0.128(2) 0.033 Uiso 1 1 d D . .
O5 O 1.3645(3) 0.98199(19) 0.13241(15) 0.0317(8) Uani 1 1 d D . .
H5A H 1.340(6) 0.9453(15) 0.139(3) 0.048 Uiso 1 1 d D . .
N1 n 1.2393(4) 1.17727(16) 0.25036(15) 0.0208(8) Uani 1 1 d . . .
N2 n 1.4435(3) 1.15272(18) 0.19268(16) 0.0221(9) Uani 1 1 d . . .
N3 n 1.2541(4) 1.21644(16) 0.14180(14) 0.0192(8) Uani 1 1 d . . .
N4 n 1.0614(3) 1.06431(17) 0.28411(16) 0.0200(8) Uani 1 1 d . . .
N5 n 0.8988(3) 1.02202(17) 0.20810(16) 0.0201(8) Uani 1 1 d . . .
N6 n 1.1015(4) 0.95169(17) 0.24106(15) 0.0197(8) Uani 1 1 d . . .
N7 n 1.3855(4) 1.02533(18) 0.02156(17) 0.0245(9) Uani 1 1 d . . .
N8 n 1.1315(4) 1.04297(18) 0.01374(17) 0.0227(9) Uani 1 1 d . . .
N9 n 1.2213(4) 0.93150(18) 0.04171(17) 0.0249(9) Uani 1 1 d . . .
C1 C 1.1322(5) 1.2075(2) 0.2679(2) 0.0254(11) Uani 1 1 d . . .
H1 H 1.0573 1.2061 0.2446 0.030 Uiso 1 1 calc R . .
C2 C 1.1282(5) 1.2400(2) 0.3181(2) 0.0340(13) Uani 1 1 d . . .
H2 H 1.0511 1.2603 0.3299 0.041 Uiso 1 1 calc R . .
C3 C 1.2378(6) 1.2431(2) 0.3516(2) 0.0382(13) Uani 1 1 d . . .
H3 H 1.2369 1.2661 0.3865 0.046 Uiso 1 1 calc R . .
C4 C 1.3487(5) 1.2126(3) 0.3339(2) 0.0337(13) Uani 1 1 d . . .
H4 H 1.4245 1.2141 0.3566 0.040 Uiso 1 1 calc R . .
C5 C 1.3474(5) 1.1802(2) 0.2828(2) 0.0239(11) Uani 1 1 d . . .
C6 C 1.4573(4) 1.1458(2) 0.25630(19) 0.0249(11) Uani 1 1 d . . .
H6A H 1.4552 1.1005 0.2672 0.030 Uiso 1 1 calc R . .
H6B H 1.5401 1.1641 0.2692 0.030 Uiso 1 1 calc R . .
C7 C 1.4730(4) 1.2201(2) 0.1763(2) 0.0240(10) Uani 1 1 d . . .
H7A H 1.4850 1.2458 0.2114 0.029 Uiso 1 1 calc R . .
H7B H 1.5544 1.2214 0.1542 0.029 Uiso 1 1 calc R . .
C8 C 1.3663(4) 1.2480(2) 0.14103(19) 0.0202(10) Uani 1 1 d . . .
C9 C 1.3794(5) 1.3045(2) 0.1125(2) 0.0247(11) Uani 1 1 d . . .
H9 H 1.4595 1.3263 0.1123 0.030 Uiso 1 1 calc R . .
C10 C 1.2748(5) 1.3287(2) 0.08453(19) 0.0251(11) Uani 1 1 d . . .
H10 H 1.2818 1.3676 0.0643 0.030 Uiso 1 1 calc R . .
C11 C 1.1575(5) 1.2962(2) 0.0857(2) 0.0232(10) Uani 1 1 d . . .
H11 H 1.0835 1.3127 0.0670 0.028 Uiso 1 1 calc R . .
C12 C 1.1526(4) 1.2405(2) 0.11427(19) 0.0213(10) Uani 1 1 d . . .
H12 H 1.0738 1.2177 0.1148 0.026 Uiso 1 1 calc R . .
C13 C 1.5357(4) 1.1087(2) 0.1643(2) 0.0263(11) Uani 1 1 d . . .
H13A H 1.6240 1.1202 0.1748 0.040 Uiso 1 1 calc R . .
H13B H 1.5256 1.1116 0.1227 0.040 Uiso 1 1 calc R . .
H13C H 1.5181 1.0652 0.1767 0.040 Uiso 1 1 calc R . .
C14 C 1.1523(5) 1.0682(2) 0.3251(2) 0.0234(10) Uani 1 1 d . . .
H14 H 1.2376 1.0547 0.3168 0.028 Uiso 1 1 calc R . .
C15 C 1.1247(5) 1.0910(2) 0.3784(2) 0.0259(11) Uani 1 1 d . . .
H15 H 1.1904 1.0949 0.4065 0.031 Uiso 1 1 calc R . .
C16 C 0.9982(5) 1.1086(2) 0.3908(2) 0.0297(12) Uani 1 1 d . . .
H16 H 0.9770 1.1250 0.4275 0.036 Uiso 1 1 calc R . .
C17 C 0.9048(5) 1.1021(2) 0.3499(2) 0.0265(11) Uani 1 1 d . . .
H17 H 0.8178 1.1124 0.3583 0.032 Uiso 1 1 calc R . .
C18 C 0.9387(4) 1.0803(2) 0.2964(2) 0.0222(10) Uani 1 1 d . . .
C19 C 0.8507(4) 1.0738(2) 0.2469(2) 0.0213(10) Uani 1 1 d . . .
H19A H 0.8467 1.1143 0.2256 0.026 Uiso 1 1 calc R . .
H19B H 0.7629 1.0635 0.2605 0.026 Uiso 1 1 calc R . .
C20 C 0.8683(5) 0.9578(2) 0.2324(2) 0.0296(12) Uani 1 1 d . . .
H20A H 0.8080 0.9628 0.2649 0.036 Uiso 1 1 calc R . .
H20B H 0.8250 0.9320 0.2028 0.036 Uiso 1 1 calc R . .
C21 C 0.9860(5) 0.9240(2) 0.25249(19) 0.0214(10) Uani 1 1 d . . .
C22 C 0.9798(5) 0.8663(2) 0.2806(2) 0.0262(11) Uani 1 1 d . . .
H22 H 0.8987 0.8472 0.2882 0.031 Uiso 1 1 calc R . .
C23 C 1.0925(5) 0.8367(2) 0.2975(2) 0.0314(12) Uani 1 1 d . . .
H23 H 1.0900 0.7969 0.3166 0.038 Uiso 1 1 calc R . .
C24 C 1.2092(5) 0.8661(2) 0.2862(2) 0.0316(12) Uani 1 1 d . . .
H24 H 1.2880 0.8470 0.2978 0.038 Uiso 1 1 calc R . .
C25 C 1.2093(5) 0.9229(2) 0.2583(2) 0.0241(11) Uani 1 1 d . . .
H25 H 1.2895 0.9428 0.2507 0.029 Uiso 1 1 calc R . .
C26 C 0.8330(4) 1.0281(2) 0.1521(2) 0.0254(11) Uani 1 1 d . . .
H26A H 0.8686 0.9970 0.1253 0.038 Uiso 1 1 calc R . .
H26B H 0.8461 1.0709 0.1370 0.038 Uiso 1 1 calc R . .
H26C H 0.7406 1.0203 0.1571 0.038 Uiso 1 1 calc R . .
C27 C 1.5124(5) 1.0149(2) 0.0324(2) 0.0293(11) Uani 1 1 d . . .
H27 H 1.5387 1.0022 0.0696 0.035 Uiso 1 1 calc R . .
C28 C 1.6043(5) 1.0227(2) -0.0107(2) 0.0348(13) Uani 1 1 d . . .
H28 H 1.6926 1.0142 -0.0030 0.042 Uiso 1 1 calc R . .
C29 C 1.5670(6) 1.0425(2) -0.0637(2) 0.0386(14) Uani 1 1 d . . .
H29 H 1.6290 1.0483 -0.0931 0.046 Uiso 1 1 calc R . .
C30 C 1.4366(5) 1.0540(2) -0.0744(2) 0.0332(12) Uani 1 1 d . . .
H30 H 1.4086 1.0676 -0.1111 0.040 Uiso 1 1 calc R . .
C31 C 1.3484(5) 1.0452(2) -0.0300(2) 0.0261(11) Uani 1 1 d . . .
C32 C 1.2103(5) 1.0562(3) -0.0392(2) 0.0320(12) Uani 1 1 d . . .
H32A H 1.1799 1.0287 -0.0708 0.038 Uiso 1 1 calc R . .
H32B H 1.1969 1.1008 -0.0510 0.038 Uiso 1 1 calc R . .
C33 C 1.0413(5) 0.9875(2) 0.0034(2) 0.0268(11) Uani 1 1 d . . .
H33A H 0.9724 0.9870 0.0327 0.032 Uiso 1 1 calc R . .
H33B H 1.0006 0.9913 -0.0348 0.032 Uiso 1 1 calc R . .
C34 C 1.1184(5) 0.9285(2) 0.0067(2) 0.0262(11) Uani 1 1 d . . .
C35 C 1.0847(6) 0.8729(2) -0.0217(2) 0.0325(12) Uani 1 1 d . . .
H35 H 1.0121 0.8713 -0.0463 0.039 Uiso 1 1 calc R . .
C36 C 1.1611(6) 0.8201(3) -0.0125(2) 0.0352(13) Uani 1 1 d . . .
H36 H 1.1385 0.7809 -0.0297 0.042 Uiso 1 1 calc R . .
C37 C 1.2685(6) 0.8241(2) 0.0209(2) 0.0370(13) Uani 1 1 d . . .
H37 H 1.3224 0.7881 0.0260 0.044 Uiso 1 1 calc R . .
C38 C 1.2986(5) 0.8807(2) 0.0475(2) 0.0290(12) Uani 1 1 d . . .
H38 H 1.3745 0.8838 0.0701 0.035 Uiso 1 1 calc R . .
C39 C 1.0507(5) 1.0993(3) 0.0252(2) 0.0339(13) Uani 1 1 d . . .
H39A H 1.1062 1.1361 0.0317 0.051 Uiso 1 1 calc R . .
H39B H 0.9978 1.0916 0.0592 0.051 Uiso 1 1 calc R . .
H39C H 0.9947 1.1073 -0.0078 0.051 Uiso 1 1 calc R . .
Cl1 Cl 1.25485(14) 1.36889(6) 0.47705(5) 0.0351(3) Uani 1 1 d . . .
Cl2 Cl 0.54039(11) 0.98607(6) 0.33693(5) 0.0282(3) Uani 1 1 d . . .
Cl3 Cl 0.71973(10) 0.78650(5) 0.57316(5) 0.0242(2) Uani 1 1 d . . .
Cl4 Cl 1.28462(13) 0.75779(7) 0.17183(7) 0.0466(4) Uani 1 1 d D . .
O11 O 1.3825(4) 1.3445(2) 0.47240(19) 0.0481(11) Uani 1 1 d . . .
O12 O 1.2380(6) 1.4168(2) 0.43477(18) 0.0710(14) Uani 1 1 d . . .
O13 O 1.2341(4) 1.39637(19) 0.53252(16) 0.0490(10) Uani 1 1 d . . .
O14 O 1.1641(4) 1.3197(2) 0.4670(2) 0.0526(12) Uani 1 1 d . . .
O21 O 0.5622(5) 0.9957(2) 0.27647(18) 0.0632(14) Uani 1 1 d . . .
O22 O 0.4741(4) 0.9281(2) 0.3411(2) 0.0684(15) Uani 1 1 d . . .
O23 O 0.6580(5) 0.9834(3) 0.3649(2) 0.0830(18) Uani 1 1 d . . .
O24 O 0.4597(4) 1.03616(18) 0.35849(15) 0.0416(10) Uani 1 1 d . . .
O31 O 0.6799(4) 0.79973(18) 0.63048(15) 0.0373(9) Uani 1 1 d . . .
O32 O 0.7914(3) 0.83984(18) 0.55129(15) 0.0361(9) Uani 1 1 d . . .
O33 O 0.7986(4) 0.73151(18) 0.57232(19) 0.0494(11) Uani 1 1 d . . .
O34 O 0.6086(3) 0.77708(16) 0.53769(14) 0.0289(8) Uani 1 1 d . . .
O41 O 1.3657(6) 0.8130(2) 0.1749(3) 0.0615(12) Uani 0.70 1 d PDU A 1
O42 O 1.2593(7) 0.7270(3) 0.22484(19) 0.0615(12) Uani 0.70 1 d PDU A 1
O41A O 1.3125(17) 0.8234(3) 0.1606(7) 0.0615(12) Uani 0.30 1 d PDU A 2
O42A O 1.3889(10) 0.7833(7) 0.2047(6) 0.0615(12) Uani 0.30 1 d PDU A 3
O43 O 1.3410(4) 0.7151(2) 0.13177(17) 0.0589(13) Uani 1 1 d D A .
O44 O 1.1652(4) 0.7779(3) 0.1483(2) 0.0849(19) Uani 1 1 d D A .
O1S O 1.0092(4) 0.88221(16) 0.12839(15) 0.0308(8) Uani 1 1 d D . .
H1SA H 1.062(4) 0.8488(15) 0.132(2) 0.046 Uiso 1 1 d D . .
H1SB H 0.957(4) 0.870(2) 0.1000(17) 0.046 Uiso 1 1 d D . .
O2S O 1.0675(3) 0.83072(16) 0.53198(14) 0.0270(8) Uani 1 1 d D . .
H2SA H 1.095(4) 0.8010(19) 0.5565(17) 0.041 Uiso 1 1 d D . .
H2SB H 0.9819(9) 0.831(2) 0.538(2) 0.041 Uiso 1 1 d D . .
O3S O 1.3629(7) 1.3459(3) 0.2469(3) 0.098(2) Uani 1 1 d D . .
H3SA H 1.424(7) 1.366(4) 0.227(3) 0.147 Uiso 1 1 d D . .
H3SB H 1.387(9) 1.354(5) 0.2832(12) 0.147 Uiso 1 1 d D . .
O4S O 1.3992(13) 1.4156(7) 0.3421(5) 0.109(5) Uani 0.50 1 d P . .
H4SA H 1.4692 1.3699 0.3344 0.163 Uiso 0.50 1 d PR . .
H4SB H 1.3558 1.3866 0.3777 0.163 Uiso 0.50 1 d PR . .

loop_
_atom_site_aniso_label
_atom_site_aniso_U_11
_atom_site_aniso_U_22
_atom_site_aniso_U_33
_atom_site_aniso_U_23
_atom_site_aniso_U_13
_atom_site_aniso_U_12
Co1 0.0127(3) 0.0199(3) 0.0186(3) 0.0021(2) 0.0014(3) 0.0014(3)
Co2 0.0123(3) 0.0186(3) 0.0213(3) 0.0025(3) 0.0016(3) 0.0017(2)
Co3 0.0166(3) 0.0199(3) 0.0216(3) 0.0022(2) 0.0017(3) 0.0002(3)
O1 0.0142(15) 0.0209(16) 0.0197(16) 0.0032(13) -0.0031(14) -0.0008(13)
O2 0.0133(15) 0.0183(15) 0.0241(16) 0.0033(12) 0.0033(14) 0.0025(13)
O3 0.0225(18) 0.0249(17) 0.0232(17) -0.0006(14) 0.0047(15) -0.0068(14)
O4 0.0195(17) 0.0197(17) 0.0276(18) -0.0028(14) 0.0023(14) -0.0007(14)
O5 0.0221(19) 0.041(2) 0.032(2) 0.0064(18) 0.0014(15) 0.0052(17)
N1 0.021(2) 0.0198(18) 0.0214(19) 0.0035(14) 0.0007(18) 0.0013(18)
N2 0.0145(19) 0.029(2) 0.022(2) 0.0023(17) -0.0018(16) -0.0004(16)
N3 0.0180(19) 0.0240(18) 0.0155(17) -0.0028(14) 0.0001(18) 0.0014(18)
N4 0.0166(19) 0.0208(19) 0.023(2) 0.0059(16) -0.0020(17) 0.0004(15)
N5 0.0151(18) 0.023(2) 0.0219(19) 0.0008(17) 0.0018(16) 0.0032(16)
N6 0.0150(19) 0.022(2) 0.022(2) 0.0016(16) 0.0027(16) 0.0032(16)
N7 0.026(2) 0.018(2) 0.029(2) -0.0010(17) 0.0049(18) 0.0023(17)
N8 0.024(2) 0.021(2) 0.024(2) 0.0028(17) 0.0023(17) -0.0002(17)
N9 0.022(2) 0.024(2) 0.029(2) 0.0012(17) 0.0114(18) 0.0014(17)
C1 0.025(3) 0.026(3) 0.025(3) 0.005(2) 0.006(2) 0.003(2)
C2 0.036(3) 0.033(3) 0.032(3) -0.004(2) 0.014(3) 0.002(2)
C3 0.050(4) 0.040(3) 0.025(3) -0.007(2) 0.014(3) -0.007(3)
C4 0.037(3) 0.040(3) 0.024(3) 0.002(2) -0.003(2) -0.012(3)
C5 0.025(3) 0.025(3) 0.022(3) 0.002(2) -0.004(2) -0.004(2)
C6 0.016(2) 0.038(3) 0.021(2) 0.005(2) -0.004(2) -0.003(2)
C7 0.016(2) 0.031(3) 0.024(2) 0.004(2) -0.002(2) -0.005(2)
C8 0.017(2) 0.025(2) 0.018(2) -0.001(2) 0.0042(19) -0.0025(19)
C9 0.023(3) 0.023(3) 0.028(3) -0.002(2) -0.004(2) -0.001(2)
C10 0.029(3) 0.025(2) 0.022(2) 0.0013(19) 0.003(2) -0.006(2)
C11 0.021(2) 0.022(3) 0.027(3) -0.002(2) -0.001(2) -0.0009(19)
C12 0.014(2) 0.028(3) 0.022(3) -0.004(2) -0.001(2) 0.0019(19)
C13 0.018(2) 0.031(3) 0.029(3) 0.005(2) 0.002(2) 0.001(2)
C14 0.023(2) 0.022(3) 0.025(3) 0.006(2) -0.003(2) -0.003(2)
C15 0.028(3) 0.028(3) 0.021(3) 0.006(2) -0.001(2) -0.008(2)
C16 0.035(3) 0.033(3) 0.021(3) 0.001(2) 0.008(2) -0.001(2)
C17 0.024(3) 0.031(3) 0.025(3) -0.002(2) 0.006(2) -0.001(2)
C18 0.020(2) 0.024(2) 0.022(2) 0.006(2) 0.001(2) 0.0005(19)
C19 0.011(2) 0.026(3) 0.026(3) -0.003(2) 0.0031(19) 0.0028(19)
C20 0.020(2) 0.025(3) 0.044(3) 0.002(2) 0.010(2) -0.001(2)
C21 0.021(2) 0.021(2) 0.022(2) -0.001(2) 0.004(2) -0.004(2)
C22 0.030(3) 0.025(2) 0.024(3) 0.000(2) 0.007(2) -0.005(2)
C23 0.041(3) 0.023(2) 0.030(3) 0.006(2) -0.008(3) 0.000(2)
C24 0.036(3) 0.025(3) 0.034(3) 0.002(2) -0.001(2) 0.010(2)
C25 0.022(3) 0.023(2) 0.027(3) -0.001(2) 0.004(2) 0.0050(19)
C26 0.018(2) 0.029(3) 0.029(3) -0.006(2) -0.004(2) 0.000(2)
C27 0.022(3) 0.025(2) 0.040(3) -0.002(2) 0.005(2) 0.004(2)
C28 0.026(3) 0.023(3) 0.056(4) 0.000(2) 0.013(3) -0.004(2)
C29 0.044(3) 0.027(3) 0.044(3) -0.005(2) 0.020(3) -0.008(3)
C30 0.040(3) 0.030(3) 0.029(3) -0.006(2) 0.011(3) -0.005(2)
C31 0.026(3) 0.019(3) 0.034(3) -0.006(2) 0.007(2) -0.008(2)
C32 0.030(3) 0.038(3) 0.027(3) 0.012(2) 0.006(2) 0.001(2)
C33 0.024(3) 0.030(3) 0.027(3) -0.002(2) 0.001(2) -0.003(2)
C34 0.030(3) 0.026(3) 0.022(3) 0.000(2) 0.008(2) -0.003(2)
C35 0.040(3) 0.035(3) 0.022(3) 0.000(2) 0.009(2) 0.000(3)
C36 0.050(4) 0.027(3) 0.029(3) -0.004(2) 0.013(3) -0.004(2)
C37 0.048(4) 0.027(3) 0.037(3) 0.002(2) 0.013(3) 0.013(3)
C38 0.028(3) 0.027(3) 0.033(3) 0.002(2) 0.007(2) 0.008(2)
C39 0.029(3) 0.035(3) 0.037(3) 0.000(2) -0.007(2) 0.012(2)
Cl1 0.0356(7) 0.0299(6) 0.0398(7) -0.0028(5) -0.0131(7) 0.0029(6)
Cl2 0.0199(5) 0.0292(6) 0.0355(7) 0.0055(5) 0.0003(5) 0.0036(5)
Cl3 0.0174(6) 0.0293(6) 0.0260(6) -0.0035(5) -0.0015(5) -0.0010(4)
Cl4 0.0304(7) 0.0503(9) 0.0589(10) -0.0051(8) -0.0027(7) 0.0092(6)
O11 0.033(2) 0.053(3) 0.058(3) -0.001(2) -0.003(2) 0.008(2)
O12 0.108(4) 0.058(3) 0.047(2) 0.013(2) -0.031(3) 0.010(3)
O13 0.050(3) 0.057(2) 0.040(2) -0.0161(19) 0.003(2) -0.007(2)
O14 0.038(2) 0.045(3) 0.075(3) -0.027(2) -0.002(2) -0.009(2)
O21 0.072(3) 0.070(3) 0.047(3) 0.022(2) 0.028(2) 0.035(3)
O22 0.050(3) 0.042(3) 0.113(4) 0.027(3) 0.013(3) -0.007(2)
O23 0.057(3) 0.085(4) 0.107(4) -0.033(3) -0.053(3) 0.032(3)
O24 0.052(2) 0.044(2) 0.0289(19) 0.0038(17) 0.0047(18) 0.025(2)
O31 0.042(2) 0.046(2) 0.0240(19) -0.0063(17) 0.0079(17) -0.0174(18)
O32 0.028(2) 0.045(2) 0.035(2) 0.0062(17) -0.0009(16) -0.0190(16)
O33 0.038(2) 0.039(2) 0.071(3) -0.012(2) -0.015(2) 0.0164(18)
O34 0.0182(17) 0.037(2) 0.0319(19) -0.0064(16) -0.0054(15) -0.0033(15)
O41 0.082(4) 0.062(3) 0.041(3) 0.005(2) -0.003(2) 0.031(3)
O42 0.082(4) 0.062(3) 0.041(3) 0.005(2) -0.003(2) 0.031(3)
O41A 0.082(4) 0.062(3) 0.041(3) 0.005(2) -0.003(2) 0.031(3)
O42A 0.082(4) 0.062(3) 0.041(3) 0.005(2) -0.003(2) 0.031(3)
O43 0.055(3) 0.077(3) 0.044(3) -0.019(2) -0.006(2) 0.017(2)
O44 0.048(3) 0.103(5) 0.104(4) 0.050(4) 0.015(3) 0.039(3)
O1S 0.033(2) 0.0272(19) 0.032(2) 0.0035(15) -0.0030(16) -0.0044(16)
O2S 0.0245(18) 0.0270(18) 0.0297(19) -0.0004(15) -0.0036(15) -0.0004(15)
O3S 0.127(6) 0.051(3) 0.116(5) 0.011(3) 0.060(5) 0.006(3)
O4S 0.094(9) 0.179(14) 0.053(7) -0.014(8) -0.005(6) -0.052(9)

loop_
_atom_type_symbol
_atom_type_description
_atom_type_scat_dispersion_real
_atom_type_scat_dispersion_imag
_atom_type_scat_source
C C 0.0033 0.0016 'International Tables Vol C Tables 4.2.6.8 and 6.1.1.4'
H H 0.0000 0.0000 'International Tables Vol C Tables 4.2.6.8 and 6.1.1.4'
N N 0.0061 0.0033 'International Tables Vol C Tables 4.2.6.8 and 6.1.1.4'
O O 0.0106 0.0060 'International Tables Vol C Tables 4.2.6.8 and 6.1.1.4'
Cl Cl 0.1484 0.1585 'International Tables Vol C Tables 4.2.6.8 and 6.1.1.4'
Co Co 0.3494 0.9721 'International Tables Vol C Tables 4.2.6.8 and 6.1.1.4'

loop_
_geom_angle_atom_site_label_1
_geom_angle_atom_site_label_2
_geom_angle_atom_site_label_3
_geom_angle
O2 Co1 O1 82.76(13)
O2 Co1 O3 90.25(13)
O1 Co1 O3 88.57(14)
O2 Co1 N1 93.30(14)
O1 Co1 N1 90.45(16)
O3 Co1 N1 176.18(15)
O2 Co1 N3 178.38(14)
O1 Co1 N3 97.62(15)
O3 Co1 N3 88.19(14)
N1 Co1 N3 88.28(14)
O2 Co1 N2 93.68(14)
O1 Co1 N2 172.01(15)
O3 Co1 N2 98.63(15)
N1 Co1 N2 82.59(17)
N3 Co1 N2 86.13(16)
O2 Co1 Co2 41.04(9)
O1 Co1 Co2 41.79(9)
O3 Co1 Co2 87.35(9)
N1 Co1 Co2 94.38(11)
N3 Co1 Co2 139.24(12)
N2 Co1 Co2 134.57(11)
O2 Co2 N6 96.29(14)
O2 Co2 O1 83.12(12)
N6 Co2 O1 177.78(15)
O2 Co2 O4 92.85(13)
N6 Co2 O4 94.85(15)
O1 Co2 O4 87.32(13)
O2 Co2 N4 90.55(14)
N6 Co2 N4 85.90(15)
O1 Co2 N4 91.97(14)
O4 Co2 N4 176.41(15)
O2 Co2 N5 172.70(14)
N6 Co2 N5 86.95(16)
O1 Co2 N5 93.39(14)
O4 Co2 N5 93.39(15)
N4 Co2 N5 83.14(15)
O2 Co2 Co1 41.37(8)
N6 Co2 Co1 137.66(12)
O1 Co2 Co1 41.82(9)
O4 Co2 Co1 88.25(10)
N4 Co2 Co1 93.56(11)
N5 Co2 Co1 135.10(11)
O5 Co3 O3 90.51(16)
O5 Co3 N7 92.36(17)
O3 Co3 N7 90.28(15)
O5 Co3 O4 90.51(15)
O3 Co3 O4 89.64(14)
N7 Co3 O4 177.13(16)
O5 Co3 N9 94.02(17)
O3 Co3 N9 174.56(15)
N7 Co3 N9 86.53(16)
O4 Co3 N9 93.33(14)
O5 Co3 N8 175.92(17)
O3 Co3 N8 92.66(15)
N7 Co3 N8 85.05(16)
O4 Co3 N8 92.08(15)
N9 Co3 N8 82.69(16)
Co2 O1 Co1 96.39(13)
Co2 O1 H1A 99(4)
Co1 O1 H1A 109(4)
Co2 O2 Co1 97.59(14)
Co2 O2 H2A 103(3)
Co1 O2 H2A 110(3)
Co3 O3 Co1 132.86(17)
Co3 O3 H3A 113(4)
Co1 O3 H3A 109(4)
Co2 O4 Co3 129.16(17)
Co2 O4 H4A 110(4)
Co3 O4 H4A 104(4)
Co3 O5 H5A 106(4)
C1 N1 C5 119.4(4)
C1 N1 Co1 125.5(3)
C5 N1 Co1 114.9(3)
C13 N2 C6 108.6(4)
C13 N2 C7 110.3(4)
C6 N2 C7 108.9(4)
C13 N2 Co1 115.3(3)
C6 N2 Co1 103.8(3)
C7 N2 Co1 109.6(3)
C12 N3 C8 119.3(4)
C12 N3 Co1 125.4(3)
C8 N3 Co1 115.1(3)
C14 N4 C18 119.7(4)
C14 N4 Co2 125.1(3)
C18 N4 Co2 115.2(3)
C26 N5 C20 108.3(4)
C26 N5 C19 108.4(3)
C20 N5 C19 110.9(3)
C26 N5 Co2 116.0(3)
C20 N5 Co2 108.9(3)
C19 N5 Co2 104.2(3)
C25 N6 C21 118.9(4)
C25 N6 Co2 126.2(3)
C21 N6 Co2 114.6(3)
C31 N7 C27 119.9(4)
C31 N7 Co3 115.8(3)
C27 N7 Co3 124.3(3)
C39 N8 C32 107.9(4)
C39 N8 C33 107.4(4)
C32 N8 C33 110.3(4)
C39 N8 Co3 117.3(3)
C32 N8 Co3 109.2(3)
C33 N8 Co3 104.7(3)
C34 N9 C38 119.8(4)
C34 N9 Co3 114.7(3)
C38 N9 Co3 125.4(4)
N1 C1 C2 121.9(5)
N1 C1 H1 119.1
C2 C1 H1 119.1
C1 C2 C3 119.1(5)
C1 C2 H2 120.4
C3 C2 H2 120.4
C4 C3 C2 119.6(5)
C4 C3 H3 120.2
C2 C3 H3 120.2
C5 C4 C3 118.8(5)
C5 C4 H4 120.6
C3 C4 H4 120.6
N1 C5 C4 121.1(5)
N1 C5 C6 112.3(4)
C4 C5 C6 126.6(5)
C5 C6 N2 107.0(4)
C5 C6 H6A 110.3
N2 C6 H6A 110.3
C5 C6 H6B 110.3
N2 C6 H6B 110.3
H6A C6 H6B 108.6
C8 C7 N2 111.1(4)
C8 C7 H7A 109.4
N2 C7 H7A 109.4
C8 C7 H7B 109.4
N2 C7 H7B 109.4
H7A C7 H7B 108.0
N3 C8 C9 121.6(4)
N3 C8 C7 116.0(4)
C9 C8 C7 122.3(4)
C10 C9 C8 118.5(5)
C10 C9 H9 120.7
C8 C9 H9 120.7
C9 C10 C11 120.0(4)
C9 C10 H10 120.0
C11 C10 H10 120.0
C12 C11 C10 118.0(5)
C12 C11 H11 121.0
C10 C11 H11 121.0
N3 C12 C11 122.6(4)
N3 C12 H12 118.7
C11 C12 H12 118.7
N2 C13 H13A 109.5
N2 C13 H13B 109.5
H13A C13 H13B 109.5
N2 C13 H13C 109.5
H13A C13 H13C 109.5
H13B C13 H13C 109.5
N4 C14 C15 121.5(4)
N4 C14 H14 119.2
C15 C14 H14 119.2
C14 C15 C16 118.7(5)
C14 C15 H15 120.6
C16 C15 H15 120.6
C17 C16 C15 119.7(5)
C17 C16 H16 120.1
C15 C16 H16 120.1
C16 C17 C18 119.1(5)
C16 C17 H17 120.4
C18 C17 H17 120.4
N4 C18 C17 121.1(4)
N4 C18 C19 113.2(4)
C17 C18 C19 125.6(4)
C18 C19 N5 109.4(4)
C18 C19 H19A 109.8
N5 C19 H19A 109.8
C18 C19 H19B 109.8
N5 C19 H19B 109.8
H19A C19 H19B 108.2
C21 C20 N5 112.2(4)
C21 C20 H20A 109.2
N5 C20 H20A 109.2
C21 C20 H20B 109.2
N5 C20 H20B 109.2
H20A C20 H20B 107.9
N6 C21 C22 120.8(4)
N6 C21 C20 117.0(4)
C22 C21 C20 122.2(4)
C23 C22 C21 119.5(5)
C23 C22 H22 120.2
C21 C22 H22 120.2
C22 C23 C24 118.8(4)
C22 C23 H23 120.6
C24 C23 H23 120.6
C25 C24 C23 119.0(5)
C25 C24 H24 120.5
C23 C24 H24 120.5
N6 C25 C24 122.9(5)
N6 C25 H25 118.5
C24 C25 H25 118.5
N5 C26 H26A 109.5
N5 C26 H26B 109.5
H26A C26 H26B 109.5
N5 C26 H26C 109.5
H26A C26 H26C 109.5
H26B C26 H26C 109.5
N7 C27 C28 120.6(5)
N7 C27 H27 119.7
C28 C27 H27 119.7
C29 C28 C27 119.7(5)
C29 C28 H28 120.1
C27 C28 H28 120.1
C28 C29 C30 119.4(5)
C28 C29 H29 120.3
C30 C29 H29 120.3
C31 C30 C29 118.6(5)
C31 C30 H30 120.7
C29 C30 H30 120.7
N7 C31 C30 121.7(5)
N7 C31 C32 117.7(4)
C30 C31 C32 120.6(5)
C31 C32 N8 112.3(4)
C31 C32 H32A 109.2
N8 C32 H32A 109.2
C31 C32 H32B 109.2
N8 C32 H32B 109.2
H32A C32 H32B 107.9
C34 C33 N8 107.8(4)
C34 C33 H33A 110.1
N8 C33 H33A 110.1
C34 C33 H33B 110.1
N8 C33 H33B 110.1
H33A C33 H33B 108.5
N9 C34 C35 121.8(5)
N9 C34 C33 114.9(4)
C35 C34 C33 123.2(5)
C36 C35 C34 117.5(5)
C36 C35 H35 121.3
C34 C35 H35 121.3
C37 C36 C35 120.4(5)
C37 C36 H36 119.8
C35 C36 H36 119.8
C36 C37 C38 119.7(5)
C36 C37 H37 120.2
C38 C37 H37 120.2
N9 C38 C37 120.6(5)
N9 C38 H38 119.7
C37 C38 H38 119.7
N8 C39 H39A 109.5
N8 C39 H39B 109.5
H39A C39 H39B 109.5
N8 C39 H39C 109.5
H39A C39 H39C 109.5
H39B C39 H39C 109.5
O14 Cl1 O11 109.9(3)
O14 Cl1 O12 108.8(3)
O11 Cl1 O12 108.5(3)
O14 Cl1 O13 110.2(3)
O11 Cl1 O13 110.7(3)
O12 Cl1 O13 108.7(3)
O23 Cl2 O22 111.2(3)
O23 Cl2 O24 112.2(3)
O22 Cl2 O24 109.2(3)
O23 Cl2 O21 109.2(3)
O22 Cl2 O21 105.5(3)
O24 Cl2 O21 109.3(2)
O33 Cl3 O31 109.9(3)
O33 Cl3 O34 110.0(2)
O31 Cl3 O34 109.6(2)
O33 Cl3 O32 109.6(2)
O31 Cl3 O32 109.2(2)
O34 Cl3 O32 108.5(2)
O44 Cl4 O42 108.1(4)
O44 Cl4 O43 107.0(3)
O42 Cl4 O43 111.1(3)
O44 Cl4 O42A 139.0(7)
O42 Cl4 O42A 81.1(7)
O43 Cl4 O42A 106.2(6)
O44 Cl4 O41A 79.5(7)
O42 Cl4 O41A 129.4(7)
O43 Cl4 O41A 113.9(7)
O42A Cl4 O41A 65.4(8)
O44 Cl4 O41 106.7(4)
O42 Cl4 O41 115.7(4)
O43 Cl4 O41 107.8(4)
O42A Cl4 O41 39.4(6)
O41A Cl4 O41 27.4(6)
H1SA O1S H1SB 102.3(8)
H2SA O2S H2SB 102.4(8)
H3SA O3S H3SB 101.9(8)
H4SA O4S H4SB 85.2

loop_
_geom_bond_atom_site_label_1
_geom_bond_atom_site_label_2
_geom_bond_distance
Co1 O2 1.900(3)
Co1 O1 1.912(3)
Co1 O3 1.912(3)
Co1 N1 1.912(4)
Co1 N3 1.925(3)
Co1 N2 1.974(4)
Co1 Co2 2.8498(8)
Co2 O2 1.888(3)
Co2 N6 1.907(4)
Co2 O1 1.911(3)
Co2 O4 1.929(3)
Co2 N4 1.931(4)
Co2 N5 1.998(4)
Co3 O5 1.886(4)
Co3 O3 1.900(3)
Co3 N7 1.933(4)
Co3 O4 1.936(3)
Co3 N9 1.941(4)
Co3 N8 2.015(4)
O1 H1A 0.83(2)
O2 H2A 0.83(2)
O3 H3A 0.83(3)
O4 H4A 0.83(2)
O5 H5A 0.83(2)
N1 C1 1.346(6)
N1 C5 1.356(6)
N2 C13 1.490(6)
N2 C6 1.501(6)
N2 C7 1.505(6)
N3 C12 1.336(6)
N3 C8 1.342(6)
N4 C14 1.348(6)
N4 C18 1.348(6)
N5 C26 1.481(6)
N5 C20 1.503(6)
N5 C19 1.506(6)
N6 C25 1.335(6)
N6 C21 1.360(6)
N7 C31 1.332(6)
N7 C27 1.359(6)
N8 C39 1.478(6)
N8 C32 1.510(6)
N8 C33 1.518(6)
N9 C34 1.346(6)
N9 C38 1.346(6)
C1 C2 1.358(7)
C1 H1 0.9500
C2 C3 1.383(8)
C2 H2 0.9500
C3 C4 1.382(8)
C3 H3 0.9500
C4 C5 1.376(7)
C4 H4 0.9500
C5 C6 1.488(7)
C6 H6A 0.9900
C6 H6B 0.9900
C7 C8 1.502(6)
C7 H7A 0.9900
C7 H7B 0.9900
C8 C9 1.373(7)
C9 C10 1.367(7)
C9 H9 0.9500
C10 C11 1.399(7)
C10 H10 0.9500
C11 C12 1.352(7)
C11 H11 0.9500
C12 H12 0.9500
C13 H13A 0.9800
C13 H13B 0.9800
C13 H13C 0.9800
C14 C15 1.366(7)
C14 H14 0.9500
C15 C16 1.395(7)
C15 H15 0.9500
C16 C17 1.368(7)
C16 H16 0.9500
C17 C18 1.379(7)
C17 H17 0.9500
C18 C19 1.479(6)
C19 H19A 0.9900
C19 H19B 0.9900
C20 C21 1.491(7)
C20 H20A 0.9900
C20 H20B 0.9900
C21 C22 1.385(7)
C22 C23 1.385(7)
C22 H22 0.9500
C23 C24 1.387(7)
C23 H23 0.9500
C24 C25 1.367(7)
C24 H24 0.9500
C25 H25 0.9500
C26 H26A 0.9800
C26 H26B 0.9800
C26 H26C 0.9800
C27 C28 1.397(7)
C27 H27 0.9500
C28 C29 1.364(8)
C28 H28 0.9500
C29 C30 1.398(8)
C29 H29 0.9500
C30 C31 1.397(7)
C30 H30 0.9500
C31 C32 1.469(7)
C32 H32A 0.9900
C32 H32B 0.9900
C33 C34 1.483(7)
C33 H33A 0.9900
C33 H33B 0.9900
C34 C35 1.393(7)
C35 C36 1.384(8)
C35 H35 0.9500
C36 C37 1.365(8)
C36 H36 0.9500
C37 C38 1.382(7)
C37 H37 0.9500
C38 H38 0.9500
C39 H39A 0.9800
C39 H39B 0.9800
C39 H39C 0.9800
Cl1 O14 1.421(4)
Cl1 O11 1.425(4)
Cl1 O12 1.425(4)
Cl1 O13 1.436(4)
Cl2 O23 1.387(4)
Cl2 O22 1.407(4)
Cl2 O24 1.440(4)
Cl2 O21 1.445(4)
Cl3 O33 1.421(4)
Cl3 O31 1.429(4)
Cl3 O34 1.434(3)
Cl3 O32 1.443(4)
Cl4 O44 1.420(3)
Cl4 O42 1.423(4)
Cl4 O43 1.425(3)
Cl4 O42A 1.432(5)
Cl4 O41A 1.439(5)
Cl4 O41 1.440(4)
O1S H1SA 0.900(5)
O1S H1SB 0.899(5)
O2S H2SA 0.898(5)
O2S H2SB 0.899(5)
O3S H3SA 0.901(5)
O3S H3SB 0.901(5)
O4S H4SA 1.2216
O4S H4SB 1.1283

loop_
_geom_torsion_atom_site_label_1
_geom_torsion_atom_site_label_2
_geom_torsion_atom_site_label_3
_geom_torsion_atom_site_label_4
_geom_torsion
O1 Co1 Co2 O2 -175.8(2)
O3 Co1 Co2 O2 93.43(17)
N1 Co1 Co2 O2 -89.99(18)
N3 Co1 Co2 O2 177.6(2)
N2 Co1 Co2 O2 -6.1(2)
O2 Co1 Co2 N6 -1.0(2)
O1 Co1 Co2 N6 -176.8(2)
O3 Co1 Co2 N6 92.39(19)
N1 Co1 Co2 N6 -91.0(2)
N3 Co1 Co2 N6 176.5(2)
N2 Co1 Co2 N6 -7.1(2)
O2 Co1 Co2 O1 175.8(2)
O3 Co1 Co2 O1 -90.82(17)
N1 Co1 Co2 O1 85.76(19)
N3 Co1 Co2 O1 -6.7(2)
N2 Co1 Co2 O1 169.7(2)
O2 Co1 Co2 O4 -96.31(17)
O1 Co1 Co2 O4 87.93(17)
O3 Co1 Co2 O4 -2.89(14)
N1 Co1 Co2 O4 173.70(16)
N3 Co1 Co2 O4 81.24(18)
N2 Co1 Co2 O4 -102.39(19)
O2 Co1 Co2 N4 86.79(17)
O1 Co1 Co2 N4 -88.97(18)
O3 Co1 Co2 N4 -179.79(15)
N1 Co1 Co2 N4 -3.20(16)
N3 Co1 Co2 N4 -95.66(19)
N2 Co1 Co2 N4 80.71(19)
O2 Co1 Co2 N5 170.6(2)
O1 Co1 Co2 N5 -5.1(2)
O3 Co1 Co2 N5 -95.93(18)
N1 Co1 Co2 N5 80.65(19)
N3 Co1 Co2 N5 -11.8(2)
N2 Co1 Co2 N5 164.6(2)
O2 Co2 O1 Co1 2.83(14)
O4 Co2 O1 Co1 -90.37(14)
N4 Co2 O1 Co1 93.15(15)
N5 Co2 O1 Co1 176.39(15)
O2 Co1 O1 Co2 -2.81(14)
O3 Co1 O1 Co2 87.62(14)
N1 Co1 O1 Co2 -96.07(15)
N3 Co1 O1 Co2 175.60(14)
N6 Co2 O2 Co1 179.30(15)
O1 Co2 O2 Co1 -2.85(14)
O4 Co2 O2 Co1 84.10(14)
N4 Co2 O2 Co1 -94.77(15)
O1 Co1 O2 Co2 2.85(14)
O3 Co1 O2 Co2 -85.68(15)
N1 Co1 O2 Co2 92.89(16)
N2 Co1 O2 Co2 175.66(15)
O5 Co3 O3 Co1 -54.1(3)
N7 Co3 O3 Co1 -146.5(3)
O4 Co3 O3 Co1 36.4(3)
N8 Co3 O3 Co1 128.4(3)
O2 Co1 O3 Co3 17.9(2)
O1 Co1 O3 Co3 -64.9(2)
N3 Co1 O3 Co3 -162.6(3)
N2 Co1 O3 Co3 111.6(3)
Co2 Co1 O3 Co3 -23.1(2)
O2 Co2 O4 Co3 -13.2(2)
N6 Co2 O4 Co3 -109.7(2)
O1 Co2 O4 Co3 69.8(2)
N5 Co2 O4 Co3 163.0(2)
Co1 Co2 O4 Co3 28.0(2)
O5 Co3 O4 Co2 52.0(2)
O3 Co3 O4 Co2 -38.5(2)
N9 Co3 O4 Co2 146.1(2)
N8 Co3 O4 Co2 -131.1(2)
O2 Co1 N1 C1 -111.6(4)
O1 Co1 N1 C1 -28.8(4)
N3 Co1 N1 C1 68.8(4)
N2 Co1 N1 C1 155.1(4)
Co2 Co1 N1 C1 -70.5(4)
O2 Co1 N1 C5 73.9(3)
O1 Co1 N1 C5 156.7(3)
N3 Co1 N1 C5 -105.7(3)
N2 Co1 N1 C5 -19.4(3)
Co2 Co1 N1 C5 115.0(3)
O2 Co1 N2 C13 61.5(3)
O3 Co1 N2 C13 -29.3(3)
N1 Co1 N2 C13 154.4(3)
N3 Co1 N2 C13 -116.8(3)
Co2 Co1 N2 C13 65.5(3)
O2 Co1 N2 C6 -57.1(3)
O3 Co1 N2 C6 -148.0(3)
N1 Co1 N2 C6 35.7(3)
N3 Co1 N2 C6 124.5(3)
Co2 Co1 N2 C6 -53.1(3)
O2 Co1 N2 C7 -173.4(3)
O3 Co1 N2 C7 95.8(3)
N1 Co1 N2 C7 -80.5(3)
N3 Co1 N2 C7 8.2(3)
Co2 Co1 N2 C7 -169.4(2)
O1 Co1 N3 C12 -12.1(4)
O3 Co1 N3 C12 76.2(4)
N1 Co1 N3 C12 -102.4(4)
N2 Co1 N3 C12 174.9(4)
Co2 Co1 N3 C12 -7.7(4)
O1 Co1 N3 C8 173.1(3)
O3 Co1 N3 C8 -98.6(3)
N1 Co1 N3 C8 82.9(3)
N2 Co1 N3 C8 0.2(3)
Co2 Co1 N3 C8 177.6(2)
O2 Co2 N4 C14 -23.6(4)
N6 Co2 N4 C14 72.7(4)
O1 Co2 N4 C14 -106.7(4)
N5 Co2 N4 C14 160.1(4)
Co1 Co2 N4 C14 -64.9(3)
O2 Co2 N4 C18 159.0(3)
N6 Co2 N4 C18 -104.8(3)
O1 Co2 N4 C18 75.8(3)
N5 Co2 N4 C18 -17.3(3)
Co1 Co2 N4 C18 117.7(3)
O2 Co2 N5 C26 119.8(11)
N6 Co2 N5 C26 -123.6(3)
O1 Co2 N5 C26 58.6(3)
O4 Co2 N5 C26 -28.9(3)
N4 Co2 N5 C26 150.2(3)
Co1 Co2 N5 C26 62.0(3)
O2 Co2 N5 C20 -117.8(11)
N6 Co2 N5 C20 -1.1(3)
O1 Co2 N5 C20 -178.9(3)
O4 Co2 N5 C20 93.6(3)
N4 Co2 N5 C20 -87.4(3)
Co1 Co2 N5 C20 -175.5(2)
O2 Co2 N5 C19 0.7(13)
N6 Co2 N5 C19 117.3(3)
O1 Co2 N5 C19 -60.5(3)
O4 Co2 N5 C19 -148.0(3)
N4 Co2 N5 C19 31.1(3)
Co1 Co2 N5 C19 -57.1(3)
O2 Co2 N6 C25 -2.9(4)
O1 Co2 N6 C25 -77(4)
O4 Co2 N6 C25 90.5(4)
N4 Co2 N6 C25 -93.0(4)
N5 Co2 N6 C25 -176.4(4)
Co1 Co2 N6 C25 -2.2(5)
O2 Co2 N6 C21 171.0(3)
O1 Co2 N6 C21 97(4)
O4 Co2 N6 C21 -95.6(3)
N4 Co2 N6 C21 80.9(3)
N5 Co2 N6 C21 -2.4(3)
Co1 Co2 N6 C21 171.7(2)
O5 Co3 N7 C31 176.3(3)
O3 Co3 N7 C31 -93.2(3)
O4 Co3 N7 C31 -5(3)
N9 Co3 N7 C31 82.4(3)
N8 Co3 N7 C31 -0.6(3)
O5 Co3 N7 C27 -4.0(4)
O3 Co3 N7 C27 86.5(4)
O4 Co3 N7 C27 175(38)
N9 Co3 N7 C27 -97.9(4)
N8 Co3 N7 C27 179.2(4)
O5 Co3 N8 C39 -173(2)
O3 Co3 N8 C39 -32.2(4)
N7 Co3 N8 C39 -122.3(4)
O4 Co3 N8 C39 57.5(4)
N9 Co3 N8 C39 150.6(4)
O5 Co3 N8 C32 -50(2)
O3 Co3 N8 C32 90.8(3)
N7 Co3 N8 C32 0.8(3)
O4 Co3 N8 C32 -179.5(3)
N9 Co3 N8 C32 -86.4(3)
O5 Co3 N8 C33 68(2)
O3 Co3 N8 C33 -151.1(3)
N7 Co3 N8 C33 118.9(3)
O4 Co3 N8 C33 -61.3(3)
N9 Co3 N8 C33 31.7(3)
O5 Co3 N9 C34 164.8(3)
O3 Co3 N9 C34 -48.9(18)
N7 Co3 N9 C34 -103.1(3)
O4 Co3 N9 C34 74.1(3)
N8 Co3 N9 C34 -17.6(3)
O5 Co3 N9 C38 -18.7(4)
O3 Co3 N9 C38 127.6(16)
N7 Co3 N9 C38 73.4(4)
O4 Co3 N9 C38 -109.4(4)
N8 Co3 N9 C38 158.9(4)
C5 N1 C1 C2 -1.4(7)
Co1 N1 C1 C2 -175.6(4)
N1 C1 C2 C3 1.1(8)
C1 C2 C3 C4 -0.7(8)
C2 C3 C4 C5 0.5(8)
C1 N1 C5 C4 1.1(7)
Co1 N1 C5 C4 176.0(4)
C1 N1 C5 C6 -178.4(4)
Co1 N1 C5 C6 -3.5(5)
C3 C4 C5 N1 -0.7(7)
C3 C4 C5 C6 178.7(5)
N1 C5 C6 N2 33.3(5)
C4 C5 C6 N2 -146.2(5)
C13 N2 C6 C5 -168.9(4)
C7 N2 C6 C5 71.0(4)
Co1 N2 C6 C5 -45.6(4)
C13 N2 C7 C8 113.6(4)
C6 N2 C7 C8 -127.4(4)
Co1 N2 C7 C8 -14.4(4)
C12 N3 C8 C9 -0.1(7)
Co1 N3 C8 C9 175.0(4)
C12 N3 C8 C7 175.9(4)
Co1 N3 C8 C7 -9.0(5)
N2 C7 C8 N3 15.6(6)
N2 C7 C8 C9 -168.4(4)
N3 C8 C9 C10 0.2(7)
C7 C8 C9 C10 -175.6(4)
C8 C9 C10 C11 0.4(7)
C9 C10 C11 C12 -1.0(7)
C8 N3 C12 C11 -0.5(7)
Co1 N3 C12 C11 -175.1(3)
C10 C11 C12 N3 1.1(7)
C18 N4 C14 C15 -3.3(6)
Co2 N4 C14 C15 179.3(3)
N4 C14 C15 C16 2.3(7)
C14 C15 C16 C17 0.6(7)
C15 C16 C17 C18 -2.3(7)
C14 N4 C18 C17 1.5(6)
Co2 N4 C18 C17 179.1(3)
C14 N4 C18 C19 179.7(4)
Co2 N4 C18 C19 -2.7(5)
C16 C17 C18 N4 1.3(7)
C16 C17 C18 C19 -176.7(4)
N4 C18 C19 N5 29.5(5)
C17 C18 C19 N5 -152.4(4)
C26 N5 C19 C18 -164.3(4)
C20 N5 C19 C18 76.8(4)
Co2 N5 C19 C18 -40.2(4)
C26 N5 C20 C21 131.2(4)
C19 N5 C20 C21 -110.0(4)
Co2 N5 C20 C21 4.2(5)
C25 N6 C21 C22 -1.1(6)
Co2 N6 C21 C22 -175.5(3)
C25 N6 C21 C20 -180.0(4)
Co2 N6 C21 C20 5.6(5)
N5 C20 C21 N6 -6.5(6)
N5 C20 C21 C22 174.7(4)
N6 C21 C22 C23 0.3(7)
C20 C21 C22 C23 179.1(5)
C21 C22 C23 C24 0.6(7)
C22 C23 C24 C25 -0.7(7)
C21 N6 C25 C24 1.1(7)
Co2 N6 C25 C24 174.7(4)
C23 C24 C25 N6 -0.1(8)
C31 N7 C27 C28 -2.2(7)
Co3 N7 C27 C28 178.0(4)
N7 C27 C28 C29 1.6(7)
C27 C28 C29 C30 -0.7(8)
C28 C29 C30 C31 0.3(7)
C27 N7 C31 C30 1.9(7)
Co3 N7 C31 C30 -178.3(4)
C27 N7 C31 C32 -179.5(5)
Co3 N7 C31 C32 0.2(6)
C29 C30 C31 N7 -1.0(7)
C29 C30 C31 C32 -179.5(5)
N7 C31 C32 N8 0.5(7)
C30 C31 C32 N8 179.0(4)
C39 N8 C32 C31 127.6(5)
C33 N8 C32 C31 -115.4(5)
Co3 N8 C32 C31 -0.8(5)
C39 N8 C33 C34 -165.7(4)
C32 N8 C33 C34 77.0(5)
Co3 N8 C33 C34 -40.3(4)
C38 N9 C34 C35 3.6(7)
Co3 N9 C34 C35 -179.7(4)
C38 N9 C34 C33 -179.4(4)
Co3 N9 C34 C33 -2.7(5)
N8 C33 C34 N9 29.6(5)
N8 C33 C34 C35 -153.4(4)
N9 C34 C35 C36 0.2(7)
C33 C34 C35 C36 -176.6(5)
C34 C35 C36 C37 -3.1(7)
C35 C36 C37 C38 2.3(8)
C34 N9 C38 C37 -4.4(7)
Co3 N9 C38 C37 179.2(4)
C36 C37 C38 N9 1.5(8)
